data_2104984
loop_
_publ_author_name
'Cole, Jacqueline M.'
'Chan, Michael C. W.'
'Gibson, Vernon C.'
'Howard, Judith A. K.'

_publ_section_title
;
 Effects of the [OC~6~F~5~] moiety upon structural geometry: crystal
 structures of half-sandwich tantalum(V) aryloxide complexes from reaction
 of Cp*Ta(N^<i>t^</i>Bu)(CH~2~<i>R</i>)~2~ with pentafluorophenol
;
_journal_issue 5
_journal_name_full 'Acta Crystallographica Section B'
_journal_page_first 416
_journal_page_last 424
_journal_paper_doi 10.1107/S0108768111029259
_journal_volume 67
_journal_year 2011
_chemical_formula_structural Cp*Ta(C6F5O-)4
_chemical_formula_sum 'C34 H15 F20 O4 Ta'
_chemical_formula_weight 1048.41
_chemical_name_systematic
;
 ?
;
_space_group_IT_number 57
_symmetry_cell_setting orthorhombic
_symmetry_space_group_name_Hall '-P 2c 2b'
_symmetry_space_group_name_H-M 'P b c m'
_atom_sites_solution_hydrogens geom
_atom_sites_solution_primary direct
_atom_sites_solution_secondary difmap
_audit_creation_method SHELXL
_cell_angle_alpha 90.00
_cell_angle_beta 90.00
_cell_angle_gamma 90.00
_cell_formula_units_Z 4
_cell_length_a 8.341(2)
_cell_length_b 26.389(5)
_cell_length_c 15.145(3)
_cell_measurement_reflns_used 57
_cell_measurement_temperature 150(2)
_cell_measurement_theta_max 12.0735
_cell_measurement_theta_min 5.2975
_cell_volume 3333.6(12)
_computing_cell_refinement 'Siemens XSCANS'
_computing_data_collection 'Siemens XSCANS'
_computing_data_reduction 'Siemens XSCANS'
_computing_molecular_graphics SHELXTL-PLUS
_computing_publication_material SHELXL-93
_computing_structure_refinement 'SHELXL-93 (Sheldrick, 1993)'
_computing_structure_solution 'SHELXS-86 (Sheldrick, 1990)'
_diffrn_ambient_temperature 150(2)
_diffrn_measured_fraction_theta_full 0.996
_diffrn_measured_fraction_theta_max 0.996
_diffrn_measurement_device 'Siemens P4'
_diffrn_measurement_method '\w scans'
_diffrn_radiation_monochromator graphite
_diffrn_radiation_source 'fine-focus sealed tube'
_diffrn_radiation_type MoK\a
_diffrn_radiation_wavelength 0.71073
_diffrn_reflns_av_R_equivalents 0.0542
_diffrn_reflns_av_sigmaI/netI 0.0905
_diffrn_reflns_limit_h_max 9
_diffrn_reflns_limit_h_min -1
_diffrn_reflns_limit_k_max 1
_diffrn_reflns_limit_k_min -31
_diffrn_reflns_limit_l_max 18
_diffrn_reflns_limit_l_min -1
_diffrn_reflns_number 3749
_diffrn_reflns_theta_full 25.00
_diffrn_reflns_theta_max 25.00
_diffrn_reflns_theta_min 2.05
_diffrn_standards_decay_% 0
_diffrn_standards_interval_count 97
_diffrn_standards_number 3
_exptl_absorpt_coefficient_mu 3.451
_exptl_absorpt_correction_T_max 0.770
_exptl_absorpt_correction_T_min 0.674
_exptl_absorpt_correction_type empirical
_exptl_crystal_colour yellow
_exptl_crystal_density_diffrn 2.089
_exptl_crystal_description needle
_exptl_crystal_F_000 2016
_exptl_crystal_size_max 0.46
_exptl_crystal_size_mid 0.12
_exptl_crystal_size_min 0.08
_refine_diff_density_max 0.845
_refine_diff_density_min -1.091
_refine_ls_extinction_method none
_refine_ls_goodness_of_fit_ref 1.013
_refine_ls_hydrogen_treatment riding
_refine_ls_matrix_type full
_refine_ls_number_parameters 283
_refine_ls_number_reflns 3043
_refine_ls_number_restraints 0
_refine_ls_restrained_S_all 1.013
_refine_ls_R_factor_all 0.0813
_refine_ls_R_factor_gt 0.0451
_refine_ls_shift/su_max 0.000
_refine_ls_shift/su_mean 0.000
_refine_ls_structure_factor_coef Fsqd
_refine_ls_weighting_details 'calc w=1/[\s^2^(Fo^2^)+(0.0378P)^2^+0.0000P] where P=(Fo^2^+2Fc^2^)/3'
_refine_ls_weighting_scheme calc
_refine_ls_wR_factor_gt 0.0888
_refine_ls_wR_factor_ref 0.1006
_reflns_number_gt 2150
_reflns_number_total 3043
_reflns_threshold_expression >2sigma(I)
_cod_data_source_file zb5019.cif
_cod_data_source_block xmas1
_cod_original_sg_symbol_Hall -P2c2b
_cod_original_sg_symbol_H-M Pbcm
_cod_database_code 2104984
_cod_database_fobs_code 2104984

loop_
_symmetry_equiv_pos_as_xyz
'x, y, z'
'-x, -y, z+1/2'
'-x, y+1/2, -z+1/2'
'x, -y+1/2, -z'
'-x, -y, -z'
'x, y, -z-1/2'
'x, -y-1/2, z-1/2'
'-x, y-1/2, z'

loop_
_atom_site_type_symbol
_atom_site_label
_atom_site_fract_x
_atom_site_fract_y
_atom_site_fract_z
_atom_site_U_iso_or_equiv
_atom_site_adp_type
_atom_site_calc_flag
_atom_site_refinement_flags
_atom_site_occupancy
_atom_site_symmetry_multiplicity
Ta Ta1 0.18380(5) 0.133175(19) 0.2500 0.01544(14) Uani d S 1 2
C C1 -0.1055(13) 0.1426(4) 0.2500 0.023(3) Uani d S 1 2
C C2 -0.0501(9) 0.1690(3) 0.1742(5) 0.0214(17) Uani d . 1 1
C C3 0.0490(9) 0.2096(3) 0.2029(5) 0.0173(16) Uani d . 1 1
C C4 -0.2235(12) 0.1004(5) 0.2500 0.028(3) Uani d S 1 2
H H4A -0.3303 0.1140 0.2500 0.042 Uiso calc SR 1 2
H H4B -0.2082 0.0800 0.3018 0.042 Uiso calc PR 0.50 1
H H4BA -0.2082 0.0800 0.1982 0.042 Uiso calc PR 0.50 1
C C5 -0.0922(10) 0.1553(4) 0.0805(5) 0.033(2) Uani d . 1 1
H H5A -0.1871 0.1733 0.0631 0.049 Uiso calc R 1 1
H H5B -0.1111 0.1195 0.0766 0.049 Uiso calc R 1 1
H H5C -0.0051 0.1644 0.0422 0.049 Uiso calc R 1 1
C C6 0.1279(10) 0.2474(3) 0.1439(6) 0.031(2) Uani d . 1 1
H H6A 0.0555 0.2750 0.1328 0.047 Uiso calc R 1 1
H H6B 0.1561 0.2315 0.0891 0.047 Uiso calc R 1 1
H H6C 0.2230 0.2601 0.1720 0.047 Uiso calc R 1 1
O O1 0.2321(6) 0.1232(2) 0.1229(3) 0.0285(14) Uani d . 1 1
C C7 0.3464(9) 0.1091(3) 0.0680(5) 0.0203(18) Uani d . 1 1
C C8 0.3589(9) 0.1303(3) -0.0164(5) 0.0231(17) Uani d . 1 1
F F8 0.2576(6) 0.16855(19) -0.0373(3) 0.0353(12) Uani d . 1 1
C C9 0.4754(11) 0.1159(3) -0.0750(5) 0.030(2) Uani d . 1 1
F F9 0.4794(6) 0.1386(2) -0.1551(3) 0.0476(14) Uani d . 1 1
C C10 0.5845(11) 0.0787(4) -0.0527(6) 0.037(2) Uani d . 1 1
F F10 0.6961(7) 0.0656(3) -0.1124(4) 0.0598(17) Uani d . 1 1
C C11 0.5746(10) 0.0569(3) 0.0282(6) 0.028(2) Uani d . 1 1
F F11 0.6825(7) 0.0210(2) 0.0511(4) 0.0507(14) Uani d . 1 1
C C12 0.4577(11) 0.0716(3) 0.0860(5) 0.0268(19) Uani d . 1 1
F F12 0.4528(6) 0.04799(19) 0.1659(3) 0.0376(12) Uani d . 1 1
O O2 0.3890(9) 0.1690(3) 0.2500 0.0298(19) Uani d S 1 2
C C13 0.4961(13) 0.2073(4) 0.2500 0.024(3) Uani d S 1 2
C C14 0.5538(10) 0.2275(3) 0.1719(5) 0.0232(18) Uani d . 1 1
F F14 0.5028(6) 0.20997(18) 0.0941(3) 0.0376(13) Uani d . 1 1
C C15 0.6670(10) 0.2657(3) 0.1724(5) 0.0289(19) Uani d . 1 1
F F15 0.7199(6) 0.2849(2) 0.0943(3) 0.0438(15) Uani d . 1 1
C C16 0.7245(13) 0.2856(4) 0.2500 0.025(3) Uani d S 1 2
F F16 0.8301(9) 0.3232(3) 0.2500 0.0420(18) Uani d S 1 2
O O3 0.1266(9) 0.0632(3) 0.2500 0.0270(19) Uani d S 1 2
C C17 0.0591(13) 0.0175(4) 0.2500 0.021(2) Uani d S 1 2
C C18 0.0239(10) -0.0070(3) 0.3271(6) 0.029(2) Uani d . 1 1
F F18 0.0550(7) 0.0159(2) 0.4042(3) 0.0450(14) Uani d . 1 1
C C19 -0.0439(10) -0.0544(3) 0.3290(7) 0.041(3) Uani d . 1 1
F F19 -0.0749(8) -0.0777(2) 0.4059(4) 0.069(2) Uani d . 1 1
C C20 -0.0771(15) -0.0792(4) 0.2500 0.043(4) Uani d S 1 2
F F20 -0.1422(10) -0.1249(3) 0.2500 0.082(4) Uani d S 1 2

loop_
_atom_site_aniso_label
_atom_site_aniso_U_11
_atom_site_aniso_U_22
_atom_site_aniso_U_33
_atom_site_aniso_U_12
_atom_site_aniso_U_13
_atom_site_aniso_U_23
Ta1 0.0128(2) 0.0158(2) 0.0177(2) 0.0006(3) 0.000 0.000
C1 0.005(5) 0.017(7) 0.047(7) 0.002(5) 0.000 0.000
C2 0.009(4) 0.027(4) 0.028(4) 0.000(3) -0.004(4) 0.003(3)
C3 0.011(4) 0.018(4) 0.022(4) 0.006(3) 0.002(4) 0.006(3)
C4 0.009(6) 0.023(6) 0.051(8) 0.000(5) 0.000 0.000
C5 0.024(5) 0.054(6) 0.021(4) 0.007(4) -0.011(4) -0.004(4)
C6 0.026(4) 0.031(5) 0.037(5) 0.005(4) 0.003(4) 0.017(4)
O1 0.027(3) 0.039(4) 0.020(3) 0.011(3) 0.005(2) -0.003(3)
C7 0.019(5) 0.029(4) 0.013(3) 0.000(4) 0.003(3) -0.001(3)
C8 0.024(4) 0.020(4) 0.025(4) -0.004(4) -0.008(3) 0.007(4)
F8 0.038(3) 0.039(3) 0.029(3) 0.001(2) -0.003(2) 0.005(2)
C9 0.037(6) 0.037(5) 0.015(4) -0.017(4) 0.014(4) -0.003(4)
F9 0.046(3) 0.077(4) 0.019(2) -0.017(3) 0.007(2) 0.007(3)
C10 0.031(5) 0.047(6) 0.033(5) -0.002(5) 0.008(5) -0.016(5)
F10 0.040(3) 0.091(5) 0.049(3) 0.010(4) 0.023(3) -0.021(3)
C11 0.014(4) 0.026(5) 0.045(5) 0.006(4) 0.004(4) -0.007(4)
F11 0.033(3) 0.058(4) 0.061(3) 0.013(3) 0.004(3) -0.012(3)
C12 0.029(5) 0.025(4) 0.027(5) 0.005(4) -0.006(4) -0.003(4)
F12 0.030(3) 0.050(3) 0.033(3) 0.007(3) 0.003(3) 0.015(2)
O2 0.013(4) 0.030(5) 0.046(5) -0.003(4) 0.000 0.000
C13 0.015(6) 0.017(6) 0.041(7) 0.010(5) 0.000 0.000
C14 0.015(4) 0.024(4) 0.031(4) 0.001(4) -0.003(4) -0.007(4)
F14 0.036(3) 0.043(3) 0.034(3) -0.011(3) 0.003(2) -0.010(2)
C15 0.024(5) 0.025(4) 0.037(5) -0.003(4) 0.017(4) 0.006(4)
F15 0.043(4) 0.053(3) 0.035(3) -0.015(3) 0.012(3) 0.002(3)
C16 0.013(7) 0.032(7) 0.029(6) 0.000(5) 0.000 0.000
F16 0.034(4) 0.037(4) 0.055(4) -0.018(4) 0.000 0.000
O3 0.018(4) 0.020(4) 0.043(5) -0.011(3) 0.000 0.000
C17 0.005(5) 0.023(6) 0.034(6) -0.001(5) 0.000 0.000
C18 0.022(4) 0.025(4) 0.039(5) 0.005(4) 0.010(4) -0.005(4)
F18 0.054(4) 0.049(3) 0.031(3) 0.000(3) 0.010(3) 0.009(3)
C19 0.019(4) 0.029(5) 0.074(7) 0.000(4) 0.006(5) 0.026(5)
F19 0.061(4) 0.058(4) 0.086(5) -0.002(3) 0.020(4) 0.044(4)
C20 0.021(7) 0.011(6) 0.098(12) -0.001(6) 0.000 0.000
F20 0.041(5) 0.021(5) 0.185(11) -0.020(4) 0.000 0.000

loop_
_atom_type_symbol
_atom_type_description
_atom_type_scat_dispersion_real
_atom_type_scat_dispersion_imag
_atom_type_scat_source
C C .0033 .0016 'International Tables Vol C Tables 4.2.6.8 and 6.1.1.4'
H H .0000 .0000 'International Tables Vol C Tables 4.2.6.8 and 6.1.1.4'
O O .0106 .0060 'International Tables Vol C Tables 4.2.6.8 and 6.1.1.4'
F F .0171 .0103 'International Tables Vol C Tables 4.2.6.8 and 6.1.1.4'
Ta Ta -.7052 6.5227 'International Tables Vol C Tables 4.2.6.8 and 6.1.1.4'

loop_
_geom_angle_atom_site_label_1
_geom_angle_atom_site_label_2
_geom_angle_atom_site_label_3
_geom_angle_site_symmetry_1
_geom_angle_site_symmetry_3
_geom_angle
O3 Ta1 O2 . . 133.4(3)
O3 Ta1 O1 . 6_556 85.57(17)
O2 Ta1 O1 . 6_556 83.46(17)
O3 Ta1 O1 . . 85.57(17)
O2 Ta1 O1 . . 83.46(17)
O1 Ta1 O1 6_556 . 151.9(3)
O3 Ta1 C3 . 6_556 133.8(3)
O2 Ta1 C3 . 6_556 90.2(3)
O1 Ta1 C3 6_556 6_556 85.3(2)
O1 Ta1 C3 . 6_556 119.4(2)
O3 Ta1 C3 . . 133.8(3)
O2 Ta1 C3 . . 90.2(3)
O1 Ta1 C3 6_556 . 119.4(2)
O1 Ta1 C3 . . 85.3(2)
C3 Ta1 C3 6_556 . 34.3(3)
O3 Ta1 C1 . . 81.4(3)
O2 Ta1 C1 . . 145.2(4)
O1 Ta1 C1 6_556 . 102.45(16)
O1 Ta1 C1 . . 102.45(16)
C3 Ta1 C1 6_556 . 56.7(3)
C3 Ta1 C1 . . 56.7(3)
O3 Ta1 C2 . 6_556 100.0(3)
O2 Ta1 C2 . 6_556 120.7(3)
O1 Ta1 C2 6_556 6_556 76.0(2)
O1 Ta1 C2 . 6_556 131.8(2)
C3 Ta1 C2 6_556 6_556 34.0(2)
C3 Ta1 C2 . 6_556 56.4(2)
C1 Ta1 C2 . 6_556 33.8(2)
O3 Ta1 C2 . . 100.0(3)
O2 Ta1 C2 . . 120.7(3)
O1 Ta1 C2 6_556 . 131.8(2)
O1 Ta1 C2 . . 76.0(2)
C3 Ta1 C2 6_556 . 56.4(2)
C3 Ta1 C2 . . 34.0(2)
C1 Ta1 C2 . . 33.8(2)
C2 Ta1 C2 6_556 . 55.8(4)
C2 C1 C2 6_556 . 108.0(9)
C2 C1 C4 6_556 . 125.6(5)
C2 C1 C4 . . 125.6(5)
C2 C1 Ta1 6_556 . 74.1(5)
C2 C1 Ta1 . . 74.1(5)
C4 C1 Ta1 . . 125.5(8)
C1 C2 C3 . . 108.1(7)
C1 C2 C5 . . 124.7(7)
C3 C2 C5 . . 127.2(7)
C1 C2 Ta1 . . 72.0(5)
C3 C2 Ta1 . . 71.6(4)
C5 C2 Ta1 . . 122.3(5)
C2 C3 C3 . 6_556 107.8(4)
C2 C3 C6 . . 125.3(7)
C3 C3 C6 6_556 . 126.8(5)
C2 C3 Ta1 . . 74.4(4)
C3 C3 Ta1 6_556 . 72.84(17)
C6 C3 Ta1 . . 122.0(5)
C1 C4 H4A . . 109.5
C1 C4 H4B . . 109.5
H4A C4 H4B . . 109.5
C1 C4 H4BA . . 109.5
H4A C4 H4BA . . 109.5
H4B C4 H4BA . . 109.5
C2 C5 H5A . . 109.5
C2 C5 H5B . . 109.5
H5A C5 H5B . . 109.5
C2 C5 H5C . . 109.5
H5A C5 H5C . . 109.5
H5B C5 H5C . . 109.5
C3 C6 H6A . . 109.5
C3 C6 H6B . . 109.5
H6A C6 H6B . . 109.5
C3 C6 H6C . . 109.5
H6A C6 H6C . . 109.5
H6B C6 H6C . . 109.5
C7 O1 Ta1 . . 142.8(5)
O1 C7 C12 . . 124.2(7)
O1 C7 C8 . . 121.2(7)
C12 C7 C8 . . 114.6(7)
F8 C8 C9 . . 119.8(7)
F8 C8 C7 . . 117.7(7)
C9 C8 C7 . . 122.3(8)
F9 C9 C8 . . 118.4(8)
F9 C9 C10 . . 121.3(8)
C8 C9 C10 . . 120.3(7)
F10 C10 C11 . . 122.8(9)
F10 C10 C9 . . 118.3(8)
C11 C10 C9 . . 118.9(8)
F11 C11 C10 . . 119.3(8)
F11 C11 C12 . . 120.7(8)
C10 C11 C12 . . 120.1(8)
F12 C12 C11 . . 117.4(7)
F12 C12 C7 . . 118.9(7)
C11 C12 C7 . . 123.7(8)
C13 O2 Ta1 . . 160.3(7)
O2 C13 C14 . 6_556 121.2(5)
O2 C13 C14 . . 121.2(5)
C14 C13 C14 6_556 . 117.5(10)
F14 C14 C15 . . 118.4(7)
F14 C14 C13 . . 120.7(7)
C15 C14 C13 . . 120.9(8)
F15 C15 C16 . . 119.3(7)
F15 C15 C14 . . 119.2(8)
C16 C15 C14 . . 121.5(8)
F16 C16 C15 . . 121.2(5)
F16 C16 C15 . 6_556 121.2(5)
C15 C16 C15 . 6_556 117.7(10)
C17 O3 Ta1 . . 169.5(7)
O3 C17 C18 . . 121.4(5)
O3 C17 C18 . 6_556 121.4(5)
C18 C17 C18 . 6_556 117.2(10)
F18 C18 C19 . . 118.3(8)
F18 C18 C17 . . 119.2(7)
C19 C18 C17 . . 122.6(9)
F19 C19 C18 . . 120.9(9)
F19 C19 C20 . . 119.5(8)
C18 C19 C20 . . 119.5(9)
F20 C20 C19 . . 120.7(6)
F20 C20 C19 . 6_556 120.7(6)
C19 C20 C19 . 6_556 118.6(11)

loop_
_geom_bond_atom_site_label_1
_geom_bond_atom_site_label_2
_geom_bond_site_symmetry_2
_geom_bond_distance
Ta1 O3 . 1.907(7)
Ta1 O2 . 1.955(8)
Ta1 O1 6_556 1.985(5)
Ta1 O1 . 1.985(5)
Ta1 C3 6_556 2.417(7)
Ta1 C3 . 2.417(7)
Ta1 C1 . 2.426(11)
Ta1 C2 6_556 2.453(7)
Ta1 C2 . 2.453(7)
C1 C2 6_556 1.420(10)
C1 C2 . 1.420(10)
C1 C4 . 1.487(15)
C2 C3 . 1.423(10)
C2 C5 . 1.504(10)
C3 C3 6_556 1.426(14)
C3 C6 . 1.492(10)
C4 H4A . 0.9600
C4 H4B . 0.9600
C4 H4BA . 0.9600
C5 H5A . 0.9600
C5 H5B . 0.9600
C5 H5C . 0.9600
C6 H6A . 0.9600
C6 H6B . 0.9600
C6 H6C . 0.9600
O1 C7 . 1.318(9)
C7 C12 . 1.384(11)
C7 C8 . 1.398(10)
C8 F8 . 1.355(9)
C8 C9 . 1.370(11)
C9 F9 . 1.354(9)
C9 C10 . 1.380(13)
C10 F10 . 1.343(10)
C10 C11 . 1.355(12)
C11 F11 . 1.351(10)
C11 C12 . 1.367(11)
C12 F12 . 1.361(9)
O2 C13 . 1.349(13)
C13 C14 6_556 1.383(10)
C13 C14 . 1.383(10)
C14 F14 . 1.335(9)
C14 C15 . 1.383(11)
C15 F15 . 1.360(9)
C15 C16 . 1.373(10)
C16 F16 . 1.328(13)
C16 C15 6_556 1.373(10)
O3 C17 . 1.330(13)
C17 C18 . 1.368(10)
C17 C18 6_556 1.368(10)
C18 F18 . 1.341(9)
C18 C19 . 1.373(12)
C19 F19 . 1.343(10)
C19 C20 . 1.391(12)
C20 F20 . 1.322(14)
C20 C19 6_556 1.391(12)
